data_1559274
loop_
_publ_author_name
'\/Oien-\/Odegaard, Sigurd'
'Lillerud, Karl'

_publ_section_title
;
 Twinning in Zr-Based Metal-Organic Framework Crystals
;
_journal_issue 3
_journal_name_full Chemistry
_journal_page_first 777
_journal_page_last 786
_journal_paper_doi 10.3390/chemistry2030050
_journal_volume 2
_journal_year 2020
_chemical_formula_moiety '(C96 O32 Zr6), 8(O)'
_chemical_formula_sum 'C96 O40 Zr6'
_chemical_formula_weight 2340.28
_chemical_name_common UiO-67-Me~2~
_space_group_crystal_system cubic
_space_group_IT_number 225
_space_group_name_Hall '-F 4 2 3'
_space_group_name_H-M_alt 'F m -3 m'
_audit_creation_date 2017-01-11
_audit_creation_method
;
Olex2 1.2
(compiled 2017.01.04 svn.r3372 for OlexSys, GUI svn.r5289)
;
_audit_update_record
;
2020-08-19 deposited with the CCDC.	2020-08-19 downloaded from the CCDC.
;
_cell_angle_alpha 90
_cell_angle_beta 90
_cell_angle_gamma 90
_cell_formula_units_Z 4
_cell_length_a 26.8903(12)
_cell_length_b 26.8903(12)
_cell_length_c 26.8903(12)
_cell_measurement_reflns_used 9868
_cell_measurement_temperature 100(2)
_cell_measurement_theta_max 27.48
_cell_measurement_theta_min 2.51
_cell_volume 19444.1(15)
_computing_cell_refinement 'APEX3 (Bruker AXS, 2016)'
_computing_data_collection 'APEX3 (Bruker AXS, 2016)'
_computing_data_reduction 'APEX3 (Bruker AXS, 2016)'
_computing_molecular_graphics 'Diamond v4 (Brandenburg, 2012)'
_computing_publication_material 'Olex2 (Dolomanov et al., 2009)'
_computing_structure_refinement 'SHELXL (Sheldrick, 2015b)'
_computing_structure_solution 'SHELXT (Sheldrick, 2015a)'
_diffrn_ambient_temperature 99.99
_diffrn_detector 'Bruker PHOTON100 area detector'
_diffrn_detector_area_resol_mean 10.4167
_diffrn_detector_type 'CMOS area detector'
_diffrn_measured_fraction_theta_full 0.996
_diffrn_measured_fraction_theta_max 0.997
_diffrn_measurement_device 'three-circle diffractometer'
_diffrn_measurement_device_type 'Bruker D8 Venture, CMOS detector'
_diffrn_measurement_method '\w and \f scans'
_diffrn_radiation_probe x-ray
_diffrn_radiation_type MoK\a
_diffrn_radiation_wavelength 0.71073
_diffrn_reflns_av_R_equivalents 0.0355
_diffrn_reflns_av_unetI/netI 0.0221
_diffrn_reflns_Laue_measured_fraction_full 0.996
_diffrn_reflns_Laue_measured_fraction_max 0.997
_diffrn_reflns_limit_h_max 20
_diffrn_reflns_limit_h_min 0
_diffrn_reflns_limit_k_max 24
_diffrn_reflns_limit_k_min 0
_diffrn_reflns_limit_l_max 34
_diffrn_reflns_limit_l_min 3
_diffrn_reflns_number 4388
_diffrn_reflns_point_group_measured_fraction_full 0.996
_diffrn_reflns_point_group_measured_fraction_max 0.997
_diffrn_reflns_theta_full 25.242
_diffrn_reflns_theta_max 27.478
_diffrn_reflns_theta_min 2.512
_diffrn_source 'microfocus sealed X-ray tube'
_diffrn_standards_number 0
_exptl_absorpt_coefficient_mu 0.354
_exptl_absorpt_correction_type multi-scan
_exptl_absorpt_process_details
;
 TWINABS-2012/1 (Bruker,2012) was used for absorption correction.
 
For component 1:
 wR2(int) was 0.0553 before and 0.0393 after correction.
 The Ratio of minimum to maximum transmission not present.
 The \l/2 correction factor is Not present
 
For component 2:
 wR2(int) was 0.0746 before and 0.0477 after correction.
 The Ratio of minimum to maximum transmission is 0.91.
 The \l/2 correction factor is Not present

Final HKLF 4 output contains 65680 reflections, Rint = 0.0355
 (48576 with I > 3sig(I), Rint = 0.0312)
;
_exptl_crystal_colour colourless
_exptl_crystal_density_diffrn 0.799
_exptl_crystal_description octahedron
_exptl_crystal_F_000 4544
_exptl_crystal_size_max 0.06
_exptl_crystal_size_mid 0.06
_exptl_crystal_size_min 0.02
_exptl_transmission_factor_max 1.00
_exptl_transmission_factor_min 0.91
_refine_diff_density_max 1.034
_refine_diff_density_min -1.052
_refine_diff_density_rms 0.286
_refine_ls_extinction_method none
_refine_ls_goodness_of_fit_ref 1.127
_refine_ls_hydrogen_treatment undef
_refine_ls_matrix_type full
_refine_ls_number_parameters 59
_refine_ls_number_reflns 4388
_refine_ls_number_restraints 0
_refine_ls_restrained_S_all 1.127
_refine_ls_R_factor_all 0.0531
_refine_ls_R_factor_gt 0.0479
_refine_ls_shift/su_max 0.000
_refine_ls_shift/su_mean 0.000
_refine_ls_structure_factor_coef Fsqd
_refine_ls_weighting_details 'w=1/[\s^2^(Fo^2^)+(0.1110P)^2^+167.3671P] where P=(Fo^2^+2Fc^2^)/3'
_refine_ls_weighting_scheme calc
_refine_ls_wR_factor_gt 0.1686
_refine_ls_wR_factor_ref 0.1743
_reflns_Friedel_coverage 0.000
_reflns_number_gt 4155
_reflns_number_total 4388
_reflns_threshold_expression 'I > 2\s(I)'
_cod_data_source_file 2024088.cif
_cod_data_source_block UiO-67-Me-twin
_cod_original_cell_volume 19444(3)
_cod_database_code 1559274
_shelx_shelxl_version_number 2014/7
_shelx_space_group_comment
;
The symmetry employed for this shelxl refinement is uniquely defined
by the following loop, which should always be used as a source of
symmetry information in preference to the above space-group names.
They are only intended as comments.
;
_olex2_refinement_description
;
1. Twinned data refinement
 Scales: 0.720(4) 0.280(4)
2. Others
 Fixed Sof: C2(0.5) O1(0.08333) O2(0.08333) C4(0.25) C5(0.5)
;
_olex2_submission_special_instructions 'No special instructions were received'

loop_
_space_group_symop_operation_xyz
'x, y, z'
'-x, -y, z'
'-x, y, -z'
'x, -y, -z'
'z, x, y'
'z, -x, -y'
'-z, -x, y'
'-z, x, -y'
'y, z, x'
'-y, z, -x'
'y, -z, -x'
'-y, -z, x'
'y, x, -z'
'-y, -x, -z'
'y, -x, z'
'-y, x, z'
'x, z, -y'
'-x, z, y'
'-x, -z, -y'
'x, -z, y'
'z, y, -x'
'z, -y, x'
'-z, y, x'
'-z, -y, -x'
'x, y+1/2, z+1/2'
'-x, -y+1/2, z+1/2'
'-x, y+1/2, -z+1/2'
'x, -y+1/2, -z+1/2'
'z, x+1/2, y+1/2'
'z, -x+1/2, -y+1/2'
'-z, -x+1/2, y+1/2'
'-z, x+1/2, -y+1/2'
'y, z+1/2, x+1/2'
'-y, z+1/2, -x+1/2'
'y, -z+1/2, -x+1/2'
'-y, -z+1/2, x+1/2'
'y, x+1/2, -z+1/2'
'-y, -x+1/2, -z+1/2'
'y, -x+1/2, z+1/2'
'-y, x+1/2, z+1/2'
'x, z+1/2, -y+1/2'
'-x, z+1/2, y+1/2'
'-x, -z+1/2, -y+1/2'
'x, -z+1/2, y+1/2'
'z, y+1/2, -x+1/2'
'z, -y+1/2, x+1/2'
'-z, y+1/2, x+1/2'
'-z, -y+1/2, -x+1/2'
'x+1/2, y, z+1/2'
'-x+1/2, -y, z+1/2'
'-x+1/2, y, -z+1/2'
'x+1/2, -y, -z+1/2'
'z+1/2, x, y+1/2'
'z+1/2, -x, -y+1/2'
'-z+1/2, -x, y+1/2'
'-z+1/2, x, -y+1/2'
'y+1/2, z, x+1/2'
'-y+1/2, z, -x+1/2'
'y+1/2, -z, -x+1/2'
'-y+1/2, -z, x+1/2'
'y+1/2, x, -z+1/2'
'-y+1/2, -x, -z+1/2'
'y+1/2, -x, z+1/2'
'-y+1/2, x, z+1/2'
'x+1/2, z, -y+1/2'
'-x+1/2, z, y+1/2'
'-x+1/2, -z, -y+1/2'
'x+1/2, -z, y+1/2'
'z+1/2, y, -x+1/2'
'z+1/2, -y, x+1/2'
'-z+1/2, y, x+1/2'
'-z+1/2, -y, -x+1/2'
'x+1/2, y+1/2, z'
'-x+1/2, -y+1/2, z'
'-x+1/2, y+1/2, -z'
'x+1/2, -y+1/2, -z'
'z+1/2, x+1/2, y'
'z+1/2, -x+1/2, -y'
'-z+1/2, -x+1/2, y'
'-z+1/2, x+1/2, -y'
'y+1/2, z+1/2, x'
'-y+1/2, z+1/2, -x'
'y+1/2, -z+1/2, -x'
'-y+1/2, -z+1/2, x'
'y+1/2, x+1/2, -z'
'-y+1/2, -x+1/2, -z'
'y+1/2, -x+1/2, z'
'-y+1/2, x+1/2, z'
'x+1/2, z+1/2, -y'
'-x+1/2, z+1/2, y'
'-x+1/2, -z+1/2, -y'
'x+1/2, -z+1/2, y'
'z+1/2, y+1/2, -x'
'z+1/2, -y+1/2, x'
'-z+1/2, y+1/2, x'
'-z+1/2, -y+1/2, -x'
'-x, -y, -z'
'x, y, -z'
'x, -y, z'
'-x, y, z'
'-z, -x, -y'
'-z, x, y'
'z, x, -y'
'z, -x, y'
'-y, -z, -x'
'y, -z, x'
'-y, z, x'
'y, z, -x'
'-y, -x, z'
'y, x, z'
'-y, x, -z'
'y, -x, -z'
'-x, -z, y'
'x, -z, -y'
'x, z, y'
'-x, z, -y'
'-z, -y, x'
'-z, y, -x'
'z, -y, -x'
'z, y, x'
'-x, -y+1/2, -z+1/2'
'x, y+1/2, -z+1/2'
'x, -y+1/2, z+1/2'
'-x, y+1/2, z+1/2'
'-z, -x+1/2, -y+1/2'
'-z, x+1/2, y+1/2'
'z, x+1/2, -y+1/2'
'z, -x+1/2, y+1/2'
'-y, -z+1/2, -x+1/2'
'y, -z+1/2, x+1/2'
'-y, z+1/2, x+1/2'
'y, z+1/2, -x+1/2'
'-y, -x+1/2, z+1/2'
'y, x+1/2, z+1/2'
'-y, x+1/2, -z+1/2'
'y, -x+1/2, -z+1/2'
'-x, -z+1/2, y+1/2'
'x, -z+1/2, -y+1/2'
'x, z+1/2, y+1/2'
'-x, z+1/2, -y+1/2'
'-z, -y+1/2, x+1/2'
'-z, y+1/2, -x+1/2'
'z, -y+1/2, -x+1/2'
'z, y+1/2, x+1/2'
'-x+1/2, -y, -z+1/2'
'x+1/2, y, -z+1/2'
'x+1/2, -y, z+1/2'
'-x+1/2, y, z+1/2'
'-z+1/2, -x, -y+1/2'
'-z+1/2, x, y+1/2'
'z+1/2, x, -y+1/2'
'z+1/2, -x, y+1/2'
'-y+1/2, -z, -x+1/2'
'y+1/2, -z, x+1/2'
'-y+1/2, z, x+1/2'
'y+1/2, z, -x+1/2'
'-y+1/2, -x, z+1/2'
'y+1/2, x, z+1/2'
'-y+1/2, x, -z+1/2'
'y+1/2, -x, -z+1/2'
'-x+1/2, -z, y+1/2'
'x+1/2, -z, -y+1/2'
'x+1/2, z, y+1/2'
'-x+1/2, z, -y+1/2'
'-z+1/2, -y, x+1/2'
'-z+1/2, y, -x+1/2'
'z+1/2, -y, -x+1/2'
'z+1/2, y, x+1/2'
'-x+1/2, -y+1/2, -z'
'x+1/2, y+1/2, -z'
'x+1/2, -y+1/2, z'
'-x+1/2, y+1/2, z'
'-z+1/2, -x+1/2, -y'
'-z+1/2, x+1/2, y'
'z+1/2, x+1/2, -y'
'z+1/2, -x+1/2, y'
'-y+1/2, -z+1/2, -x'
'y+1/2, -z+1/2, x'
'-y+1/2, z+1/2, x'
'y+1/2, z+1/2, -x'
'-y+1/2, -x+1/2, z'
'y+1/2, x+1/2, z'
'-y+1/2, x+1/2, -z'
'y+1/2, -x+1/2, -z'
'-x+1/2, -z+1/2, y'
'x+1/2, -z+1/2, -y'
'x+1/2, z+1/2, y'
'-x+1/2, z+1/2, -y'
'-z+1/2, -y+1/2, x'
'-z+1/2, y+1/2, -x'
'z+1/2, -y+1/2, -x'
'z+1/2, y+1/2, x'

loop_
_atom_site_label
_atom_site_type_symbol
_atom_site_fract_x
_atom_site_fract_y
_atom_site_fract_z
_atom_site_U_iso_or_equiv
_atom_site_adp_type
_atom_site_occupancy
_atom_site_site_symmetry_order
_atom_site_calc_flag
_atom_site_refinement_flags_posn
_atom_site_refinement_flags_adp
_atom_site_refinement_flags_occupancy
_atom_site_disorder_assembly
_atom_site_disorder_group
Zr01 Zr 0.40792(3) 0.5000 0.5000 0.0042(3) Uani 1 8 d S T P . .
O002 O 0.36834(12) 0.42749(13) 0.5000 0.0130(7) Uani 1 2 d S T P . .
C004 C 0.38278(17) 0.38278(17) 0.5000 0.0140(13) Uani 1 4 d S T P . .
C005 C 0.34323(18) 0.34323(18) 0.5000 0.0225(17) Uani 1 4 d S T P . .
O006 O 0.3723(6) 0.3723(6) 0.3723(6) 0.137(9) Uani 1 6 d S T P . .
C007 C 0.26963(17) 0.26963(17) 0.5000 0.0239(17) Uani 1 4 d S T P . .
C2 C 0.3179(3) 0.2587(3) 0.4858(3) 0.028(2) Uani 0.5 1 d . . . . .
O1 O 0.4480(3) 0.5520(3) 0.5520(3) 0.007(3) Uani 0.5 6 d S T P . .
O2 O 0.4611(3) 0.5389(3) 0.5389(3) 0.004(2) Uani 0.5 6 d S T P . .
C4 C 0.4084(6) 0.2746(6) 0.4646(10) 0.041(5) Uani 0.25 1 d . . . . .
C5 C 0.3550(3) 0.2947(3) 0.4858(3) 0.030(3) Uani 0.5 1 d . . . . .

loop_
_atom_site_aniso_label
_atom_site_aniso_U_11
_atom_site_aniso_U_22
_atom_site_aniso_U_33
_atom_site_aniso_U_23
_atom_site_aniso_U_13
_atom_site_aniso_U_12
Zr01 0.0015(4) 0.0055(4) 0.0055(4) 0.000 0.000 0.000
O002 0.0087(16) 0.0122(17) 0.0183(18) 0.000 0.000 -0.0049(13)
C004 0.012(2) 0.012(2) 0.018(3) 0.000 0.000 -0.007(2)
C005 0.016(2) 0.016(2) 0.035(4) 0.000 0.000 -0.013(3)
O006 0.137(9) 0.137(9) 0.137(9) 0.078(11) 0.078(11) 0.078(11)
C007 0.013(2) 0.013(2) 0.045(5) 0.000 0.000 -0.011(3)
C2 0.016(3) 0.013(3) 0.054(7) -0.003(3) 0.000(3) -0.005(3)
O1 0.007(3) 0.007(3) 0.007(3) -0.003(3) 0.003(3) 0.003(3)
O2 0.004(2) 0.004(2) 0.004(2) 0.000(3) 0.000(3) 0.000(3)
C4 0.017(8) 0.011(8) 0.097(18) -0.011(9) 0.015(9) -0.008(6)
C5 0.014(3) 0.022(4) 0.053(8) 0.008(3) -0.001(3) -0.008(3)

loop_
_atom_type_symbol
_atom_type_description
_atom_type_scat_dispersion_real
_atom_type_scat_dispersion_imag
_atom_type_scat_source
C C 0.0033 0.0016 'International Tables Vol C Tables 4.2.6.8 and 6.1.1.4'
O O 0.0106 0.0060 'International Tables Vol C Tables 4.2.6.8 and 6.1.1.4'
Zr Zr -2.9673 0.5597 'International Tables Vol C Tables 4.2.6.8 and 6.1.1.4'

loop_
_geom_angle_atom_site_label_1
_geom_angle_atom_site_label_2
_geom_angle_atom_site_label_3
_geom_angle
_geom_angle_site_symmetry_1
_geom_angle_site_symmetry_3
_geom_angle_publ_flag
O002 Zr01 O002 76.73(8) . 115 ?
O002 Zr01 O002 122.73(18) 115 17_556 ?
O002 Zr01 O002 76.73(8) . 17_556 ?
O002 Zr01 O002 122.74(18) . 99_565 ?
O002 Zr01 O002 76.73(8) 115 99_565 ?
O002 Zr01 O002 76.73(8) 99_565 17_556 ?
O002 Zr01 O1 71.6(3) 17_556 99_565 ?
O002 Zr01 O1 71.6(3) 17_556 . ?
O002 Zr01 O1 140.74(7) 115 . ?
O002 Zr01 O1 71.6(3) 115 98_556 ?
O002 Zr01 O1 140.74(7) 99_565 99_565 ?
O002 Zr01 O1 140.74(7) 17_556 98_556 ?
O002 Zr01 O1 140.74(7) . 98_556 ?
O002 Zr01 O1 71.6(3) . 4_566 ?
O002 Zr01 O1 71.6(3) 99_565 98_556 ?
O002 Zr01 O1 71.6(3) 115 4_566 ?
O002 Zr01 O1 140.74(7) . . ?
O002 Zr01 O1 140.74(7) 99_565 4_566 ?
O002 Zr01 O1 71.6(3) 99_565 . ?
O002 Zr01 O1 71.6(3) . 99_565 ?
O002 Zr01 O1 140.74(7) 115 99_565 ?
O002 Zr01 O1 140.74(7) 17_556 4_566 ?
O1 Zr01 O1 76.8(3) 98_556 . ?
O1 Zr01 O1 122.8(7) 99_565 98_556 ?
O1 Zr01 O1 76.7(3) 4_566 98_556 ?
O1 Zr01 O1 76.7(3) 4_566 99_565 ?
O1 Zr01 O1 122.8(7) 4_566 . ?
O1 Zr01 O1 76.8(3) 99_565 . ?
O2 Zr01 O002 141.20(8) . . ?
O2 Zr01 O002 83.5(3) . 17_556 ?
O2 Zr01 O002 141.20(8) 4_566 17_556 ?
O2 Zr01 O002 83.5(3) . 99_565 ?
O2 Zr01 O002 83.5(3) 98_556 115 ?
O2 Zr01 O002 141.20(8) 99_565 99_565 ?
O2 Zr01 O002 141.20(8) . 115 ?
O2 Zr01 O002 83.5(3) 98_556 99_565 ?
O2 Zr01 O002 83.5(3) 99_565 17_556 ?
O2 Zr01 O002 141.20(8) 4_566 99_565 ?
O2 Zr01 O002 141.20(8) 98_556 17_556 ?
O2 Zr01 O002 141.20(8) 99_565 115 ?
O2 Zr01 O002 83.5(3) 4_566 . ?
O2 Zr01 O002 83.5(3) 4_566 115 ?
O2 Zr01 O002 141.20(8) 98_556 . ?
O2 Zr01 O002 83.5(3) 99_565 . ?
O2 Zr01 O1 15.4(3) 99_565 99_565 ?
O2 Zr01 O1 70.6(4) 98_556 4_566 ?
O2 Zr01 O1 70.6(4) . 99_565 ?
O2 Zr01 O1 107.4(7) 98_556 99_565 ?
O2 Zr01 O1 70.6(4) 4_566 98_556 ?
O2 Zr01 O1 15.4(3) 4_566 4_566 ?
O2 Zr01 O1 107.4(7) 4_566 . ?
O2 Zr01 O1 70.6(3) 99_565 4_566 ?
O2 Zr01 O1 70.6(4) 4_566 99_565 ?
O2 Zr01 O1 15.4(3) . . ?
O2 Zr01 O1 107.4(7) . 4_566 ?
O2 Zr01 O1 70.6(4) 99_565 . ?
O2 Zr01 O1 70.6(4) 98_556 . ?
O2 Zr01 O1 70.6(4) . 98_556 ?
O2 Zr01 O1 15.4(3) 98_556 98_556 ?
O2 Zr01 O1 107.4(7) 99_565 98_556 ?
O2 Zr01 O2 61.2(5) 99_565 4_566 ?
O2 Zr01 O2 92.0(9) 99_565 98_556 ?
O2 Zr01 O2 92.0(9) . 4_566 ?
O2 Zr01 O2 61.2(5) 98_556 4_566 ?
O2 Zr01 O2 61.2(5) . 99_565 ?
O2 Zr01 O2 61.2(5) . 98_556 ?
C004 O002 Zr01 133.5(3) . . ?
O002 C004 O002 125.8(6) . 13_556 ?
O002 C004 C005 117.1(3) 13_556 . ?
O002 C004 C005 117.1(3) . . ?
C5 C005 C004 120.1(4) 13_556 . ?
C5 C005 C004 120.1(4) 98_556 . ?
C5 C005 C004 120.1(4) 110 . ?
C5 C005 C004 120.1(4) . . ?
C5 C005 C5 119.8(8) 110 98_556 ?
C5 C005 C5 31.7(7) . 98_556 ?
C5 C005 C5 119.8(8) . 13_556 ?
C5 C005 C5 110.4(8) 13_556 98_556 ?
C5 C005 C5 110.4(8) . 110 ?
C5 C005 C5 31.7(7) 110 13_556 ?
C2 C007 C007 120.8(4) . 169_556 ?
C2 C007 C007 120.8(4) 98_556 169_556 ?
C2 C007 C007 120.8(4) 13_556 169_556 ?
C2 C007 C007 120.8(4) 110 169_556 ?
C2 C007 C2 108.8(8) 110 . ?
C2 C007 C2 32.1(7) 98_556 . ?
C2 C007 C2 108.8(8) 13_556 98_556 ?
C2 C007 C2 32.1(7) 13_556 110 ?
C2 C007 C2 118.3(8) 98_556 110 ?
C2 C007 C2 118.3(8) 13_556 . ?
C007 C2 C5 121.6(7) . . ?
C007 C2 C5 109.0(6) . 98_556 ?
C2 C2 C007 73.9(4) 98_556 . ?
C2 C2 C5 89.9(5) 98_556 . ?
C2 C2 C5 61.2(4) 98_556 98_556 ?
C5 C2 C5 28.7(7) . 98_556 ?
Zr01 O1 Zr01 102.1(4) 105_666 . ?
Zr01 O1 Zr01 102.1(4) 105_666 101_666 ?
Zr01 O1 Zr01 102.1(4) 101_666 . ?
O2 O1 Zr01 63.9(3) . . ?
O2 O1 Zr01 63.9(3) . 101_666 ?
O2 O1 Zr01 63.9(3) . 105_666 ?
Zr01 O2 Zr01 116.6(3) 105_666 . ?
Zr01 O2 Zr01 116.6(3) 101_666 . ?
Zr01 O2 Zr01 116.6(3) 105_666 101_666 ?
O1 O2 Zr01 100.8(4) . . ?
O1 O2 Zr01 100.8(4) . 105_666 ?
O1 O2 Zr01 100.8(4) . 101_666 ?
C4 C4 C5 49.0(7) 98_556 98_556 ?
C5 C4 C4 69.6(10) . 98_556 ?
C5 C4 C5 20.6(6) . 98_556 ?
C005 C5 C2 107.3(6) . 98_556 ?
C005 C5 C4 127.1(8) . . ?
C005 C5 C4 103.3(8) . 98_556 ?
C2 C5 C005 119.3(7) . . ?
C2 C5 C2 28.9(7) . 98_556 ?
C2 C5 C4 121.1(9) 98_556 . ?
C2 C5 C4 108.8(7) . 98_556 ?
C2 C5 C4 88.0(7) 98_556 98_556 ?
C2 C5 C4 113.4(9) . . ?
C4 C5 C4 61.4(17) . 98_556 ?
C5 C5 C005 74.1(4) 98_556 . ?
C5 C5 C2 61.2(4) 98_556 98_556 ?
C5 C5 C2 90.1(5) 98_556 . ?
C5 C5 C4 49.0(8) 98_556 98_556 ?
C5 C5 C4 110.4(10) 98_556 . ?

loop_
_geom_bond_atom_site_label_1
_geom_bond_atom_site_label_2
_geom_bond_distance
_geom_bond_site_symmetry_2
_geom_bond_publ_flag
Zr01 O002 2.221(3) . ?
Zr01 O002 2.221(3) 99_565 ?
Zr01 O002 2.221(3) 115 ?
Zr01 O002 2.221(3) 17_556 ?
Zr01 O1 2.252(7) 99_565 ?
Zr01 O1 2.252(7) . ?
Zr01 O1 2.252(7) 98_556 ?
Zr01 O1 2.252(7) 4_566 ?
Zr01 O2 2.058(3) . ?
Zr01 O2 2.058(3) 98_556 ?
Zr01 O2 2.058(3) 4_566 ?
Zr01 O2 2.058(3) 99_565 ?
O002 C004 1.263(5) . ?
C004 O002 1.263(5) 13_556 ?
C004 C005 1.504(9) . ?
C005 C5 1.395(9) 13_556 ?
C005 C5 1.395(9) 110 ?
C005 C5 1.395(9) . ?
C005 C5 1.395(9) 98_556 ?
C007 C007 1.493(13) 169_556 ?
C007 C2 1.384(8) 98_556 ?
C007 C2 1.384(8) 13_556 ?
C007 C2 1.384(8) 110 ?
C007 C2 1.384(8) . ?
C2 C2 0.766(17) 98_556 ?
C2 C5 1.587(10) 98_556 ?
C2 C5 1.391(10) . ?
O1 Zr01 2.252(7) 101_666 ?
O1 Zr01 2.252(7) 105_666 ?
O1 O2 0.608(12) . ?
O2 Zr01 2.058(3) 101_666 ?
O2 Zr01 2.058(3) 105_666 ?
C4 C4 1.90(5) 98_556 ?
C4 C5 1.638(19) . ?
C4 C5 2.03(2) 98_556 ?
C5 C2 1.587(10) 98_556 ?
C5 C4 2.03(2) 98_556 ?
C5 C5 0.763(17) 98_556 ?

loop_
_twin_individual_id
_twin_individual_mass_fraction_refined
1 0.720(4)
2 0.280(4)
